data_1515505
loop_
_publ_author_name
'Serpell, Christopher J.'
'Cookson, James'
'Thompson, Amber L.'
'Beer, Paul D.'

_publ_section_title
;
 A dual-functional tetrakis-imidazolium macrocycle for supramolecular
 assembly
;
_journal_issue 3
_journal_name_full 'Chemical Science'
_journal_page_first 494
_journal_paper_doi 10.1039/c0sc00511h
_journal_volume 2
_journal_year 2011
_chemical_formula_moiety 'C40 H36 N8, 2(C3 H6 O), 4(F6 P)'
_chemical_formula_sum 'C46 H48 F24 N8 O2 P4'
_chemical_formula_weight 1324.80
_space_group_IT_number 15
_symmetry_cell_setting monoclinic
_symmetry_space_group_name_Hall '-C 2yc'
_symmetry_space_group_name_H-M 'C 1 2/c 1'
_atom_sites_solution_hydrogens geom
_atom_sites_solution_primary direct
_audit_creation_date 09-01-09
_audit_creation_method CRYSTALS_ver_12.86
_cell_angle_alpha 90
_cell_angle_beta 114.5895(9)
_cell_angle_gamma 90
_cell_formula_units_Z 4
_cell_length_a 23.7695(4)
_cell_length_b 11.2232(2)
_cell_length_c 24.0588(5)
_cell_measurement_reflns_used 6846
_cell_measurement_temperature 150
_cell_measurement_theta_max 27
_cell_measurement_theta_min 5
_cell_volume 5836.11(19)
_computing_cell_refinement 'DENZO/SCALEPACK (Otwinowski & Minor, 1997)'
_computing_data_collection 'COLLECT (Nonius, 1997-2001).'
_computing_data_reduction 'DENZO/SCALEPACK (Otwinowski & Minor, 1997)'
_computing_molecular_graphics 'CAMERON (Watkin et al., 1996)'
_computing_publication_material 'CRYSTALS (Betteridge et al., 2003)'
_computing_structure_refinement 'CRYSTALS (Betteridge et al., 2003)'
_computing_structure_solution 'USER DEFINED STRUCTURE SOLUTION'
_diffrn_ambient_temperature 150
_diffrn_measured_fraction_theta_full 0.992
_diffrn_measured_fraction_theta_max 0.991
_diffrn_measurement_device 'Nonius KappaCCD'
_diffrn_measurement_device_type Area
_diffrn_measurement_method \w
_diffrn_radiation_monochromator graphite
_diffrn_radiation_type 'Mo K\a'
_diffrn_radiation_wavelength 0.71073
_diffrn_reflns_av_R_equivalents 0.067
_diffrn_reflns_limit_h_max 28
_diffrn_reflns_limit_h_min -30
_diffrn_reflns_limit_k_max 14
_diffrn_reflns_limit_k_min 0
_diffrn_reflns_limit_l_max 31
_diffrn_reflns_limit_l_min 0
_diffrn_reflns_number 39540
_diffrn_reflns_theta_full 26.921
_diffrn_reflns_theta_max 27.471
_diffrn_reflns_theta_min 5.104
_diffrn_standards_number 0
_exptl_absorpt_coefficient_mu 0.251
_exptl_absorpt_correction_T_max 0.98
_exptl_absorpt_correction_T_min 0.87
_exptl_absorpt_correction_type multi-scan
_exptl_absorpt_process_details 'DENZO/SCALEPACK (Otwinowski & Minor, 1997)'
_exptl_crystal_colour clear_dark_red
_exptl_crystal_density_diffrn 1.508
_exptl_crystal_density_method 'not measured'
_exptl_crystal_description needle
_exptl_crystal_F_000 2688
_exptl_crystal_size_max 0.38
_exptl_crystal_size_mid 0.11
_exptl_crystal_size_min 0.10
_platon_squeeze_details
;
It was found after refinement of the main residue, counter anions
and two equivalents of acetone that there was some residual electron
density to be accounted for. However, it was not possible to create
a sensible solvent disorder system to take this into account, and
therefore Platon Squeeze was applied in order to include this information
in the refinement.
;
_refine_diff_density_max 1.21
_refine_diff_density_min -1.10
_refine_ls_extinction_method None
_refine_ls_goodness_of_fit_ref 0.9391
_refine_ls_hydrogen_treatment constr
_refine_ls_matrix_type full
_refine_ls_number_parameters 379
_refine_ls_number_reflns 6634
_refine_ls_number_restraints 0
_refine_ls_R_factor_all 0.1201
_refine_ls_R_factor_gt 0.0766
_refine_ls_shift/su_max 0.005040
_refine_ls_structure_factor_coef Fsqd
_refine_ls_weighting_details
;
Method= Modified Sheldrick
w=1/[\s^2^(F^2^) + ( 0.11P)^2^ +25.20P]
,where P=(max(Fo^2^,0) + 2Fc^2^)/3
;
_refine_ls_weighting_scheme calc
_refine_ls_wR_factor_all 0.2254
_refine_ls_wR_factor_gt 0.1963
_refine_ls_wR_factor_ref 0.2254
_reflns_limit_h_max 28
_reflns_limit_h_min -30
_reflns_limit_k_max 14
_reflns_limit_k_min 0
_reflns_limit_l_max 31
_reflns_limit_l_min 0
_reflns_number_gt 4167
_reflns_number_total 6634
_reflns_threshold_expression I>2.0\s(I)
_oxford_diffrn_Wilson_B_factor 3.54
_oxford_diffrn_Wilson_scale 48.75
_oxford_refine_ls_r_factor_ref 0.1201
_oxford_refine_ls_scale 0.16878(18)
_oxford_reflns_number_all 6634
_oxford_reflns_threshold_expression_ref I>-3.0\s(I)
_oxford_structure_analysis_title 006CJS08
_cod_data_source_file c0sc00511h.txt
_cod_data_source_block 1.AcetoneI
_cod_original_sg_symbol_H-M 'C 2/c '
_cod_database_code 1515505

loop_
_symmetry_equiv_pos_as_xyz
x,y,z
-x,-y,-z
x+1/2,y+1/2,z
-x+1/2,-y+1/2,-z
x,-y,z+1/2
-x,y,-z+1/2
x+1/2,-y+1/2,z+1/2
-x+1/2,y+1/2,-z+1/2

loop_
_atom_site_label
_atom_site_type_symbol
_atom_site_fract_x
_atom_site_fract_y
_atom_site_fract_z
_atom_site_U_iso_or_equiv
_atom_site_occupancy
_atom_site_adp_type
_atom_site_refinement_flags_posn
P1 P 0.63386(5) 0.00775(10) 0.48742(5) 0.0428 1.0000 Uani .
F2 F 0.66917(13) -0.0586(3) 0.55084(12) 0.0643 1.0000 Uani .
F3 F 0.57037(11) -0.0022(3) 0.49402(11) 0.0540 1.0000 Uani .
F4 F 0.69764(12) 0.0211(3) 0.48000(15) 0.0727 1.0000 Uani .
F5 F 0.62167(15) -0.1164(3) 0.45271(14) 0.0725 1.0000 Uani .
F6 F 0.64721(14) 0.1324(2) 0.52372(14) 0.0692 1.0000 Uani .
F7 F 0.59931(13) 0.0787(3) 0.42464(13) 0.0752 1.0000 Uani .
P8 P 0.60139(7) 0.43185(11) 0.69876(5) 0.0542 1.0000 Uani .
F9 F 0.65421(12) 0.3699(2) 0.75614(12) 0.0610 1.0000 Uani .
F10 F 0.63077(14) 0.3911(3) 0.65405(13) 0.0698 1.0000 Uani .
F11 F 0.63584(15) 0.5533(3) 0.71121(17) 0.0860 1.0000 Uani .
F12 F 0.55914(13) 0.3170(3) 0.68415(13) 0.0690 1.0000 Uani .
F13 F 0.56711(18) 0.4782(4) 0.73968(16) 0.0974 1.0000 Uani .
F14 F 0.54433(14) 0.4940(3) 0.63986(14) 0.0760 1.0000 Uani .
O15 O 0.27099(16) 0.4298(3) 0.36188(15) 0.0636 1.0000 Uani .
C16 C 0.2303(2) 0.3791(4) 0.3695(2) 0.0503 1.0000 Uani .
C17 C 0.1636(2) 0.4061(5) 0.3302(2) 0.0600 1.0000 Uani .
C18 C 0.2444(3) 0.2884(5) 0.4196(3) 0.0820 1.0000 Uani .
N21 N 0.45962(14) 0.2783(3) 0.43538(14) 0.0383 1.0000 Uani .
C22 C 0.45667(18) 0.2286(4) 0.37675(17) 0.0414 1.0000 Uani .
C23 C 0.41054(17) 0.1290(4) 0.35424(16) 0.0373 1.0000 Uani .
C24 C 0.34971(19) 0.1525(4) 0.31400(18) 0.0453 1.0000 Uani .
C25 C 0.30661(19) 0.0625(4) 0.29440(18) 0.0453 1.0000 Uani .
C26 C 0.32275(17) -0.0533(4) 0.31531(15) 0.0374 1.0000 Uani .
C27 C 0.27597(18) -0.1511(4) 0.29423(17) 0.0408 1.0000 Uani .
N28 N 0.24491(14) -0.1695(3) 0.33556(13) 0.0358 1.0000 Uani .
C29 C 0.21797(18) -0.0846(4) 0.35423(17) 0.0394 1.0000 Uani .
N30 N 0.19265(14) -0.1329(3) 0.38908(14) 0.0371 1.0000 Uani .
C31 C 0.2048(2) -0.2543(4) 0.3929(2) 0.0464 1.0000 Uani .
C32 C 0.23716(19) -0.2758(4) 0.35947(18) 0.0440 1.0000 Uani .
C33 C 0.15962(17) -0.0678(3) 0.41757(17) 0.0369 1.0000 Uani .
C34 C 0.1267(2) 0.0323(4) 0.38852(18) 0.0503 1.0000 Uani .
C35 C 0.0965(2) 0.0989(4) 0.41625(18) 0.0502 1.0000 Uani .
C36 C 0.09801(17) 0.0617(4) 0.47163(17) 0.0380 1.0000 Uani .
N37 N 0.06522(14) 0.1307(3) 0.49873(14) 0.0378 1.0000 Uani .
C38 C 0.08300(17) 0.1530(4) 0.55822(17) 0.0409 1.0000 Uani .
C39 C 0.0106(2) 0.1895(4) 0.46690(19) 0.0534 1.0000 Uani .
C40 C -0.0050(2) 0.2447(4) 0.50834(19) 0.0496 1.0000 Uani .
C41 C 0.12997(19) -0.0397(4) 0.49995(19) 0.0448 1.0000 Uani .
C42 C 0.16154(19) -0.1049(4) 0.47308(18) 0.0440 1.0000 Uani .
C43 C 0.38370(18) -0.0771(4) 0.35479(17) 0.0419 1.0000 Uani .
C44 C 0.42702(18) 0.0132(4) 0.37389(18) 0.0437 1.0000 Uani .
H173 H 0.1432 0.4244 0.3556 0.0929 1.0000 Uiso R
H172 H 0.1632 0.4739 0.3045 0.0930 1.0000 Uiso R
H171 H 0.1469 0.3363 0.3055 0.0932 1.0000 Uiso R
H183 H 0.2156 0.2228 0.4040 0.1406 1.0000 Uiso R
H182 H 0.2402 0.3233 0.4557 0.1403 1.0000 Uiso R
H181 H 0.2862 0.2582 0.4315 0.1401 1.0000 Uiso R
H222 H 0.4985 0.1996 0.3865 0.0538 1.0000 Uiso R
H221 H 0.4435 0.2938 0.3479 0.0544 1.0000 Uiso R
H241 H 0.3403 0.2315 0.3001 0.0564 1.0000 Uiso R
H251 H 0.2661 0.0801 0.2672 0.0556 1.0000 Uiso R
H272 H 0.2980 -0.2263 0.2940 0.0551 1.0000 Uiso R
H271 H 0.2440 -0.1343 0.2530 0.0556 1.0000 Uiso R
H291 H 0.2163 -0.0034 0.3438 0.0511 1.0000 Uiso R
H311 H 0.1923 -0.3085 0.4153 0.0597 1.0000 Uiso R
H321 H 0.2512 -0.3501 0.3521 0.0544 1.0000 Uiso R
H341 H 0.1249 0.0550 0.3492 0.0625 1.0000 Uiso R
H351 H 0.0743 0.1697 0.3992 0.0645 1.0000 Uiso R
H381 H 0.1196 0.1246 0.5907 0.0540 1.0000 Uiso R
H391 H -0.0110 0.1898 0.4238 0.0625 1.0000 Uiso R
H401 H -0.0409 0.2911 0.5012 0.0587 1.0000 Uiso R
H411 H 0.1297 -0.0636 0.5375 0.0597 1.0000 Uiso R
H421 H 0.1845 -0.1742 0.4919 0.0580 1.0000 Uiso R
H431 H 0.3952 -0.1549 0.3686 0.0491 1.0000 Uiso R
H441 H 0.4686 -0.0032 0.3996 0.0532 1.0000 Uiso R

loop_
_atom_site_aniso_label
_atom_site_aniso_U_11
_atom_site_aniso_U_22
_atom_site_aniso_U_33
_atom_site_aniso_U_23
_atom_site_aniso_U_13
_atom_site_aniso_U_12
P1 0.0373(5) 0.0459(6) 0.0456(6) 0.0039(5) 0.0177(4) 0.0050(5)
F2 0.0636(17) 0.0701(18) 0.0542(15) 0.0154(13) 0.0195(13) 0.0259(14)
F3 0.0398(12) 0.0718(17) 0.0540(14) -0.0032(13) 0.0230(11) 0.0005(12)
F4 0.0482(15) 0.085(2) 0.095(2) 0.0124(17) 0.0402(15) 0.0039(15)
F5 0.083(2) 0.070(2) 0.0779(19) -0.0270(15) 0.0467(17) -0.0134(16)
F6 0.0706(18) 0.0486(16) 0.083(2) -0.0089(14) 0.0266(15) -0.0025(14)
F7 0.0590(17) 0.106(3) 0.0571(16) 0.0317(16) 0.0205(14) 0.0157(17)
P8 0.0767(9) 0.0408(6) 0.0494(6) -0.0081(5) 0.0304(6) -0.0071(6)
F9 0.0571(15) 0.0582(16) 0.0590(15) -0.0040(13) 0.0154(13) -0.0012(13)
F10 0.0761(19) 0.076(2) 0.0715(18) 0.0029(15) 0.0447(16) 0.0104(16)
F11 0.072(2) 0.0506(17) 0.103(2) -0.0042(16) 0.0042(18) -0.0042(15)
F12 0.0632(17) 0.079(2) 0.0591(16) -0.0022(14) 0.0200(14) -0.0160(15)
F13 0.100(3) 0.116(3) 0.085(2) -0.019(2) 0.047(2) 0.021(2)
F14 0.0710(19) 0.068(2) 0.076(2) 0.0010(16) 0.0180(16) 0.0020(16)
O15 0.0571(19) 0.076(2) 0.063(2) 0.0131(17) 0.0308(17) 0.0024(18)
C16 0.055(3) 0.050(3) 0.055(2) -0.002(2) 0.032(2) 0.008(2)
C17 0.056(3) 0.073(3) 0.058(3) -0.004(2) 0.030(2) 0.002(2)
C18 0.078(4) 0.062(3) 0.122(5) 0.038(3) 0.056(4) 0.023(3)
N21 0.0357(16) 0.0432(18) 0.0379(16) -0.0021(13) 0.0172(14) 0.0037(14)
C22 0.040(2) 0.051(2) 0.039(2) -0.0024(17) 0.0229(17) 0.0039(18)
C23 0.0379(19) 0.048(2) 0.0299(17) -0.0035(15) 0.0177(15) 0.0055(17)
C24 0.046(2) 0.044(2) 0.044(2) 0.0084(17) 0.0164(18) 0.0118(19)
C25 0.038(2) 0.054(3) 0.038(2) 0.0061(18) 0.0087(16) 0.0102(19)
C26 0.0356(19) 0.049(2) 0.0286(17) -0.0040(15) 0.0141(15) 0.0078(17)
C27 0.0388(19) 0.049(2) 0.0369(19) -0.0058(17) 0.0187(16) 0.0049(18)
N28 0.0356(16) 0.0392(17) 0.0321(15) -0.0027(13) 0.0135(13) 0.0070(14)
C29 0.043(2) 0.039(2) 0.0381(19) 0.0008(16) 0.0192(17) 0.0095(17)
N30 0.0387(16) 0.0386(17) 0.0364(15) 0.0009(13) 0.0181(13) 0.0067(14)
C31 0.054(2) 0.039(2) 0.052(2) 0.0043(18) 0.029(2) 0.0084(19)
C32 0.049(2) 0.041(2) 0.044(2) 0.0009(17) 0.0207(18) 0.0091(18)
C33 0.0333(18) 0.042(2) 0.0394(19) -0.0001(16) 0.0190(16) 0.0061(16)
C34 0.061(3) 0.059(3) 0.036(2) 0.0081(18) 0.0253(19) 0.022(2)
C35 0.058(3) 0.054(3) 0.041(2) 0.0055(19) 0.0225(19) 0.019(2)
C36 0.0351(19) 0.041(2) 0.0394(19) -0.0028(16) 0.0171(16) 0.0050(16)
N37 0.0359(16) 0.0428(18) 0.0380(16) -0.0018(14) 0.0185(13) 0.0061(14)
C38 0.0355(19) 0.054(2) 0.0355(19) 0.0018(17) 0.0166(16) 0.0085(18)
C39 0.042(2) 0.071(3) 0.038(2) -0.009(2) 0.0083(18) 0.020(2)
C40 0.041(2) 0.059(3) 0.044(2) -0.0075(19) 0.0115(18) 0.014(2)
C41 0.048(2) 0.050(2) 0.043(2) 0.0047(18) 0.0267(19) 0.0056(19)
C42 0.048(2) 0.044(2) 0.046(2) 0.0088(18) 0.0257(18) 0.0121(19)
C43 0.040(2) 0.043(2) 0.040(2) 0.0010(17) 0.0128(17) 0.0109(18)
C44 0.0346(19) 0.050(2) 0.041(2) -0.0010(18) 0.0109(16) 0.0111(18)

loop_
_atom_type_symbol
_atom_type_scat_dispersion_real
_atom_type_scat_dispersion_imag
_atom_type_scat_Cromer_Mann_a1
_atom_type_scat_Cromer_Mann_b1
_atom_type_scat_Cromer_Mann_a2
_atom_type_scat_Cromer_Mann_b2
_atom_type_scat_Cromer_Mann_a3
_atom_type_scat_Cromer_Mann_b3
_atom_type_scat_Cromer_Mann_a4
_atom_type_scat_Cromer_Mann_b4
_atom_type_scat_Cromer_Mann_c
_atom_type_scat_source
C 0.0033 0.0016 2.3100 20.8439 1.0200 10.2075 1.5886 0.5687 0.8650 51.6512 0.2156 'International Tables Vol C 4.2.6.8 and 6.1.1.4'
H 0.0000 0.0000 0.4930 10.5109 0.3229 26.1257 0.1402 3.1424 0.0408 57.7998 0.0030 'International Tables Vol C 4.2.6.8 and 6.1.1.4'
Co 0.3494 0.9721 12.2841 4.2791 7.3409 0.2784 4.0034 13.5359 2.3488 71.1692 1.0118 'International Tables Vol C 4.2.6.8 and 6.1.1.4'
F 0.0171 0.0103 3.5392 10.2825 2.6412 4.2944 1.5170 0.2615 1.0243 26.1476 0.2776 'International Tables Vol C 4.2.6.8 and 6.1.1.4'
N 0.0061 0.0033 12.2126 0.0057 3.1322 9.8933 2.0125 28.9975 1.1663 0.5826 -11.5290 'International Tables Vol C 4.2.6.8 and 6.1.1.4'
O 0.0106 0.0060 3.0485 13.2771 2.2868 5.7011 1.5463 0.3239 0.8670 32.9089 0.2508 'International Tables Vol C 4.2.6.8 and 6.1.1.4'
P 0.1023 0.0942 6.4345 1.9067 4.1791 27.1570 1.7800 0.5260 1.4908 68.1645 1.1149 'International Tables Vol C 4.2.6.8 and 6.1.1.4'

loop_
_geom_angle_atom_site_label_1
_geom_angle_site_symmetry_1
_geom_angle_atom_site_label_2
_geom_angle_atom_site_label_3
_geom_angle_site_symmetry_3
_geom_angle
_geom_angle_publ_flag
F2 . P1 F3 . 90.87(15) yes
F2 . P1 F4 . 90.27(16) yes
F3 . P1 F4 . 178.57(17) yes
F2 . P1 F5 . 90.09(17) yes
F3 . P1 F5 . 91.01(16) yes
F4 . P1 F5 . 89.86(17) yes
F2 . P1 F6 . 88.88(16) yes
F3 . P1 F6 . 89.32(16) yes
F4 . P1 F6 . 89.83(17) yes
F5 . P1 F6 . 178.92(18) yes
F2 . P1 F7 . 178.10(19) yes
F3 . P1 F7 . 89.64(15) yes
F4 . P1 F7 . 89.20(16) yes
F5 . P1 F7 . 91.74(19) yes
F6 . P1 F7 . 89.29(18) yes
F9 . P8 F10 . 92.98(17) yes
F9 . P8 F11 . 93.09(17) yes
F10 . P8 F11 . 92.2(2) yes
F9 . P8 F12 . 92.05(16) yes
F10 . P8 F12 . 91.88(17) yes
F11 . P8 F12 . 173.3(2) yes
F9 . P8 F13 . 91.61(18) yes
F10 . P8 F13 . 175.4(2) yes
F11 . P8 F13 . 87.6(2) yes
F12 . P8 F13 . 87.9(2) yes
F9 . P8 F14 . 177.72(18) yes
F10 . P8 F14 . 88.61(17) yes
F11 . P8 F14 . 88.48(17) yes
F12 . P8 F14 . 86.27(17) yes
F13 . P8 F14 . 86.8(2) yes
O15 . C16 C17 . 121.1(4) yes
O15 . C16 C18 . 121.2(4) yes
C17 . C16 C18 . 117.8(4) yes
C16 . C17 H173 . 109.1 no
C16 . C17 H172 . 106.6 no
H173 . C17 H172 . 111.5 no
C16 . C17 H171 . 106.3 no
H173 . C17 H171 . 112.6 no
H172 . C17 H171 . 110.4 no
C16 . C18 H183 . 108.5 no
C16 . C18 H182 . 111.3 no
H183 . C18 H182 . 109.0 no
C16 . C18 H181 . 109.3 no
H183 . C18 H181 . 108.6 no
H182 . C18 H181 . 110.0 no
C40 4_556 N21 C38 4_556 108.7(3) yes
C40 4_556 N21 C22 . 125.2(3) yes
C38 4_556 N21 C22 . 125.9(3) yes
N21 . C22 C23 . 111.1(3) yes
N21 . C22 H222 . 104.7 no
C23 . C22 H222 . 110.8 no
N21 . C22 H221 . 105.7 no
C23 . C22 H221 . 109.6 no
H222 . C22 H221 . 114.7 no
C22 . C23 C24 . 120.1(4) yes
C22 . C23 C44 . 121.1(3) yes
C24 . C23 C44 . 118.8(4) yes
C23 . C24 C25 . 120.7(4) yes
C23 . C24 H241 . 116.8 no
C25 . C24 H241 . 122.5 no
C24 . C25 C26 . 120.6(4) yes
C24 . C25 H251 . 119.3 no
C26 . C25 H251 . 120.1 no
C25 . C26 C27 . 120.7(3) yes
C25 . C26 C43 . 118.7(4) yes
C27 . C26 C43 . 120.6(4) yes
C26 . C27 N28 . 112.6(3) yes
C26 . C27 H272 . 107.8 no
N28 . C27 H272 . 107.3 no
C26 . C27 H271 . 110.8 no
N28 . C27 H271 . 108.2 no
H272 . C27 H271 . 110.2 no
C27 . N28 C29 . 125.0(3) yes
C27 . N28 C32 . 126.6(3) yes
C29 . N28 C32 . 108.4(3) yes
N28 . C29 N30 . 109.2(3) yes
N28 . C29 H291 . 125.3 no
N30 . C29 H291 . 125.4 no
C29 . N30 C31 . 107.8(3) yes
C29 . N30 C33 . 124.9(3) yes
C31 . N30 C33 . 127.3(3) yes
N30 . C31 C32 . 106.9(4) yes
N30 . C31 H311 . 124.6 no
C32 . C31 H311 . 128.5 no
N28 . C32 C31 . 107.8(4) yes
N28 . C32 H321 . 124.8 no
C31 . C32 H321 . 127.4 no
N30 . C33 C34 . 118.6(3) yes
N30 . C33 C42 . 120.2(3) yes
C34 . C33 C42 . 121.2(3) yes
C33 . C34 C35 . 119.6(4) yes
C33 . C34 H341 . 119.7 no
C35 . C34 H341 . 120.7 no
C34 . C35 C36 . 119.4(4) yes
C34 . C35 H351 . 123.5 no
C36 . C35 H351 . 117.2 no
C35 . C36 N37 . 118.3(3) yes
C35 . C36 C41 . 120.9(4) yes
N37 . C36 C41 . 120.8(3) yes
C36 . N37 C38 . 126.8(3) yes
C36 . N37 C39 . 125.0(3) yes
C38 . N37 C39 . 108.1(3) yes
N37 . C38 N21 4_556 108.4(3) yes
N37 . C38 H381 . 126.2 no
N21 4_556 C38 H381 . 125.4 no
N37 . C39 C40 . 107.2(4) yes
N37 . C39 H391 . 124.7 no
C40 . C39 H391 . 128.1 no
N21 4_556 C40 C39 . 107.5(4) yes
N21 4_556 C40 H401 . 124.4 no
C39 . C40 H401 . 128.2 no
C36 . C41 C42 . 119.9(4) yes
C36 . C41 H411 . 119.0 no
C42 . C41 H411 . 121.1 no
C41 . C42 C33 . 119.0(4) yes
C41 . C42 H421 . 121.7 no
C33 . C42 H421 . 119.3 no
C26 . C43 C44 . 120.5(4) yes
C26 . C43 H431 . 119.4 no
C44 . C43 H431 . 120.1 no
C23 . C44 C43 . 120.7(4) yes
C23 . C44 H441 . 118.7 no
C43 . C44 H441 . 120.6 no

loop_
_geom_bond_atom_site_label_1
_geom_bond_atom_site_label_2
_geom_bond_site_symmetry_2
_geom_bond_distance
_geom_bond_publ_flag
P1 F2 . 1.588(3) yes
P1 F3 . 1.586(3) yes
P1 F4 . 1.605(3) yes
P1 F5 . 1.588(3) yes
P1 F6 . 1.609(3) yes
P1 F7 . 1.599(3) yes
P8 F9 . 1.588(3) yes
P8 F10 . 1.574(3) yes
P8 F11 . 1.554(3) yes
P8 F12 . 1.581(3) yes
P8 F13 . 1.604(4) yes
P8 F14 . 1.654(3) yes
O15 C16 . 1.200(5) yes
C16 C17 . 1.500(7) yes
C16 C18 . 1.506(7) yes
C17 H173 . 0.947 no
C17 H172 . 0.979 no
C17 H171 . 0.963 no
C18 H183 . 0.969 no
C18 H182 . 0.994 no
C18 H181 . 0.972 no
N21 C40 4_556 1.360(5) yes
N21 C38 4_556 1.332(5) yes
N21 C22 . 1.491(5) yes
C22 C23 . 1.501(6) yes
C22 H222 . 0.977 no
C22 H221 . 0.967 no
C23 C24 . 1.390(5) yes
C23 C44 . 1.382(6) yes
C24 C25 . 1.375(6) yes
C24 H241 . 0.941 no
C25 C26 . 1.388(6) yes
C25 H251 . 0.933 no
C26 C27 . 1.493(6) yes
C26 C43 . 1.388(5) yes
C27 N28 . 1.479(5) yes
C27 H272 . 0.994 no
C27 H271 . 0.984 no
N28 C29 . 1.326(5) yes
N28 C32 . 1.370(5) yes
C29 N30 . 1.334(5) yes
C29 H291 . 0.942 no
N30 C31 . 1.388(5) yes
N30 C33 . 1.438(5) yes
C31 C32 . 1.347(6) yes
C31 H311 . 0.939 no
C32 H321 . 0.942 no
C33 C34 . 1.381(5) yes
C33 C42 . 1.382(5) yes
C34 C35 . 1.384(6) yes
C34 H341 . 0.964 no
C35 C36 . 1.383(5) yes
C35 H351 . 0.948 no
C36 N37 . 1.434(5) yes
C36 C41 . 1.381(6) yes
N37 C38 . 1.337(5) yes
N37 C39 . 1.372(5) yes
C38 H381 . 0.950 no
C39 C40 . 1.350(6) yes
C39 H391 . 0.947 no
C40 H401 . 0.951 no
C41 C42 . 1.386(6) yes
C41 H411 . 0.944 no
C42 H421 . 0.949 no
C43 C44 . 1.380(6) yes
C43 H431 . 0.934 no
C44 H441 . 0.941 no

loop_
_geom_hbond_atom_site_label_D
_geom_hbond_atom_site_label_H
_geom_hbond_atom_site_label_A
_geom_hbond_site_symmetry_A
_geom_hbond_angle_DHA
_geom_hbond_distance_DH
_geom_hbond_distance_HA
_geom_hbond_distance_DA
_geom_hbond_publ_flag
C32 H321 O15 1_545 157 0.94 2.51 3.395(6) yes
C38 H381 O15 4_556 154 0.95 2.44 3.325(6) yes

loop_
_platon_squeeze_void_nr
_platon_squeeze_void_average_x
_platon_squeeze_void_average_y
_platon_squeeze_void_average_z
_platon_squeeze_void_volume
_platon_squeeze_void_count_electrons
_platon_squeeze_void_content
1 0.500 0.069 0.250 179 16 ' '
2 0.500 -0.069 0.750 179 16 ' '
3 0.000 0.431 0.750 179 16 ' '
4 0.000 0.569 0.250 179 16 ' '
